data_2013274
loop_
_publ_author_name
'Sakwa, Samuel'
'Wheeler, Kraig A.'

_publ_section_title
;
 Two bis(ammonium) 1,5-naphthalenedisulfonate salts
;
_journal_issue 6
_journal_name_full 'Acta Crystallographica Section C'
_journal_page_first o332
_journal_page_last o334
_journal_paper_doi 10.1107/S0108270103008333
_journal_volume 59
_journal_year 2003
_chemical_formula_iupac '2C7 H15 N4 O 1+, C10 H6 O6 S2 2-'
_chemical_formula_moiety '2C7 H15 N4 O 1+, C10 H6 O6 S2 2-'
_chemical_formula_sum 'C24 H36 N8 O8 S2'
_chemical_formula_weight 628.73
_chemical_name_common 'N-hydroxymethylhexamethylenetetraaminium 1,5-naphthalenedisulfonate'
_chemical_name_systematic
;
bis[1-(hydroxymethyl)-3,5,7-triaza-1-azoniatricyclo[3.3.1.1^3,7^]decane]
1,5-naphthalenedisulfonate
;
_space_group_IT_number 14
_symmetry_cell_setting monoclinic
_symmetry_space_group_name_Hall '-P 2ybc'
_symmetry_space_group_name_H-M 'P 1 21/c 1'
_atom_sites_solution_hydrogens geom
_atom_sites_solution_primary direct
_atom_sites_solution_secondary difmap
_audit_creation_method SHELXL-97
_cell_angle_alpha 90.00
_cell_angle_beta 96.72(4)
_cell_angle_gamma 90.00
_cell_formula_units_Z 2
_cell_length_a 6.0625(4)
_cell_length_b 19.2820(10)
_cell_length_c 11.6207(7)
_cell_measurement_reflns_used 52
_cell_measurement_temperature 298(2)
_cell_measurement_theta_max 25.850
_cell_measurement_theta_min 20.660
_cell_volume 1349.09(18)
_computing_cell_refinement XSCANS
_computing_data_collection 'XSCANS (Bruker, 1999)'
_computing_data_reduction XSCANS
_computing_molecular_graphics 'X-SEED (Barbour, 2001)'
_computing_publication_material X-SEED
_computing_structure_refinement 'SHELXL97 (Sheldrick, 1997)'
_computing_structure_solution 'SHELXS97 (Sheldrick, 1997)'
_diffrn_ambient_temperature 298(2)
_diffrn_measured_fraction_theta_full 1.000
_diffrn_measured_fraction_theta_max 1.000
_diffrn_measurement_device_type 'Siemens P4'
_diffrn_measurement_method \q/2\q
_diffrn_radiation_monochromator graphite
_diffrn_radiation_source 'fine-focus sealed tube'
_diffrn_radiation_type MoK\a
_diffrn_radiation_wavelength 0.71073
_diffrn_reflns_av_R_equivalents 0.0120
_diffrn_reflns_av_sigmaI/netI 0.0229
_diffrn_reflns_limit_h_max 7
_diffrn_reflns_limit_h_min -1
_diffrn_reflns_limit_k_max 25
_diffrn_reflns_limit_k_min -1
_diffrn_reflns_limit_l_max 15
_diffrn_reflns_limit_l_min -15
_diffrn_reflns_number 4192
_diffrn_reflns_theta_full 27.49
_diffrn_reflns_theta_max 27.49
_diffrn_reflns_theta_min 2.06
_diffrn_standards_decay_% <3
_diffrn_standards_interval_count 97
_diffrn_standards_number 3
_exptl_absorpt_coefficient_mu 0.264
_exptl_absorpt_correction_type none
_exptl_crystal_colour colorless
_exptl_crystal_density_diffrn 1.548
_exptl_crystal_density_method 'not measured'
_exptl_crystal_description 'transparent rhomboid'
_exptl_crystal_F_000 664
_exptl_crystal_size_max 0.68
_exptl_crystal_size_mid 0.32
_exptl_crystal_size_min 0.20
_refine_diff_density_max 0.449
_refine_diff_density_min -0.327
_refine_ls_extinction_method none
_refine_ls_goodness_of_fit_ref 1.080
_refine_ls_hydrogen_treatment mixed
_refine_ls_matrix_type full
_refine_ls_number_parameters 194
_refine_ls_number_reflns 3101
_refine_ls_number_restraints 0
_refine_ls_restrained_S_all 1.080
_refine_ls_R_factor_all 0.0465
_refine_ls_R_factor_gt 0.0381
_refine_ls_shift/su_max <0.001
_refine_ls_shift/su_mean 0.000
_refine_ls_structure_factor_coef Fsqd
_refine_ls_weighting_details 'calc w = 1/[\s^2^(Fo^2^)+(0.0436P)^2^+0.6708P] where P = (Fo^2^+2Fc^2^)/3'
_refine_ls_weighting_scheme calc
_refine_ls_wR_factor_gt 0.1026
_refine_ls_wR_factor_ref 0.1082
_reflns_number_gt 2669
_reflns_number_total 3101
_reflns_threshold_expression I>2\s(I)
_cod_data_source_file fr1418.cif
_cod_data_source_block II
_cod_original_cell_volume 1349.09(14)
_cod_original_sg_symbol_H-M 'P 21/c'
_cod_database_code 2013274

loop_
_symmetry_equiv_pos_as_xyz
'x, y, z'
'-x, y+1/2, -z+1/2'
'-x, -y, -z'
'x, -y-1/2, z-1/2'

loop_
_atom_site_label
_atom_site_fract_x
_atom_site_fract_y
_atom_site_fract_z
_atom_site_U_iso_or_equiv
_atom_site_adp_type
_atom_site_calc_flag
_atom_site_refinement_flags
_atom_site_occupancy
_atom_site_disorder_assembly
_atom_site_disorder_group
_atom_site_type_symbol
S1 0.96360(8) 0.63082(2) 0.79756(4) 0.03112(13) Uani d . 1 . . S
O1 0.8084(3) 0.68882(7) 0.79220(11) 0.0425(3) Uani d . 1 . . O
O2 0.9268(3) 0.58632(7) 0.69695(11) 0.0475(4) Uani d . 1 . . O
O3 1.1913(2) 0.65381(8) 0.82176(14) 0.0504(4) Uani d . 1 . . O
O4 0.6460(2) 0.74012(9) 0.59037(12) 0.0484(4) Uani d . 1 . . O
H4O 0.6929 0.7231 0.6552 0.080(10) Uiso calc R 1 . . H
N1 -0.0017(2) 0.63935(8) 0.37794(13) 0.0322(3) Uani d . 1 . . N
N2 0.3463(3) 0.63972(8) 0.29311(13) 0.0348(3) Uani d . 1 . . N
N3 0.3359(2) 0.68248(7) 0.48914(11) 0.0268(3) Uani d . 1 . . N
N4 0.2931(3) 0.55924(8) 0.44949(13) 0.0350(3) Uani d . 1 . . N
C1 0.9034(3) 0.58010(8) 0.91800(13) 0.0268(3) Uani d . 1 . . C
C2 0.7296(3) 0.60048(10) 0.97527(15) 0.0350(4) Uani d . 1 . . C
H2 0.6472 0.6409 0.9512 0.042 Uiso calc R 1 . . H
C3 0.6729(3) 0.56148(10) 1.06994(16) 0.0381(4) Uani d . 1 . . C
H3 0.5528 0.5761 1.1097 0.046 Uiso calc R 1 . . H
C4 0.7878(3) 0.50330(10) 1.10507(14) 0.0322(4) Uani d . 1 . . C
H4 0.7461 0.4775 1.1687 0.039 Uiso calc R 1 . . H
C5 0.9693(3) 0.48048(8) 1.04797(13) 0.0250(3) Uani d . 1 . . C
C6 0.4384(3) 0.69054(9) 0.37553(14) 0.0310(4) Uani d . 1 . . C
H6A 0.4078 0.7377 0.3438 0.037 Uiso calc R 1 . . H
H6B 0.6014 0.6845 0.3902 0.037 Uiso calc R 1 . . H
C7 0.1045(3) 0.64892(11) 0.27153(16) 0.0370(4) Uani d . 1 . . C
H7A 0.0423 0.6150 0.2125 0.044 Uiso calc R 1 . . H
H7B 0.0711 0.6961 0.2405 0.044 Uiso calc R 1 . . H
C8 0.3842(3) 0.60881(9) 0.53451(15) 0.0338(4) Uani d . 1 . . C
H8A 0.5466 0.6019 0.5511 0.041 Uiso calc R 1 . . H
H8B 0.3175 0.6020 0.6075 0.041 Uiso calc R 1 . . H
C9 0.0520(3) 0.56952(9) 0.42432(17) 0.0359(4) Uani d . 1 . . C
H9A -0.0183 0.5628 0.4962 0.043 Uiso calc R 1 . . H
H9B -0.0098 0.5344 0.3673 0.043 Uiso calc R 1 . . H
C10 0.0845(3) 0.68992(9) 0.46219(15) 0.0305(4) Uani d . 1 . . C
H10A 0.0140 0.6837 0.5342 0.037 Uiso calc R 1 . . H
H10B 0.0482 0.7371 0.4321 0.037 Uiso calc R 1 . . H
C11 0.3930(3) 0.56973(10) 0.34126(17) 0.0393(4) Uani d . 1 . . C
H11A 0.3336 0.5346 0.2836 0.047 Uiso calc R 1 . . H
H11B 0.5557 0.5630 0.3565 0.047 Uiso calc R 1 . . H
C12 0.4188(3) 0.73790(11) 0.57514(17) 0.0399(4) Uani d . 1 . . C
H12A 0.3600 0.7835 0.5471 0.048 Uiso calc R 1 . . H
H12B 0.3633 0.7284 0.6504 0.048 Uiso calc R 1 . . H

loop_
_atom_site_aniso_label
_atom_site_aniso_U_11
_atom_site_aniso_U_22
_atom_site_aniso_U_33
_atom_site_aniso_U_12
_atom_site_aniso_U_13
_atom_site_aniso_U_23
S1 0.0428(3) 0.0244(2) 0.0264(2) -0.00076(17) 0.00464(16) 0.00141(15)
O1 0.0588(9) 0.0329(7) 0.0350(7) 0.0107(6) 0.0023(6) 0.0062(5)
O2 0.0789(11) 0.0386(7) 0.0257(6) 0.0012(7) 0.0083(6) -0.0043(5)
O3 0.0470(8) 0.0395(8) 0.0652(10) -0.0101(7) 0.0079(7) 0.0100(7)
O4 0.0427(8) 0.0590(9) 0.0400(7) -0.0121(7) -0.0062(6) 0.0078(7)
N1 0.0260(7) 0.0324(8) 0.0378(8) -0.0003(6) 0.0021(6) 0.0040(6)
N2 0.0349(8) 0.0422(9) 0.0283(7) -0.0022(6) 0.0075(6) -0.0015(6)
N3 0.0268(7) 0.0289(7) 0.0250(6) 0.0007(5) 0.0041(5) 0.0032(5)
N4 0.0356(8) 0.0289(7) 0.0408(8) 0.0055(6) 0.0056(6) 0.0033(6)
C1 0.0324(8) 0.0258(7) 0.0218(7) 0.0000(6) 0.0018(6) -0.0007(6)
C2 0.0398(10) 0.0318(9) 0.0337(9) 0.0098(7) 0.0054(7) 0.0018(7)
C3 0.0371(9) 0.0432(10) 0.0362(9) 0.0101(8) 0.0135(7) 0.0010(8)
C4 0.0336(9) 0.0369(9) 0.0274(8) 0.0013(7) 0.0085(6) 0.0013(7)
C5 0.0285(8) 0.0242(7) 0.0221(7) -0.0007(6) 0.0013(6) -0.0028(6)
C6 0.0274(8) 0.0383(9) 0.0281(8) -0.0039(7) 0.0068(6) 0.0035(7)
C7 0.0373(9) 0.0430(10) 0.0292(8) -0.0035(8) -0.0025(7) 0.0038(7)
C8 0.0359(9) 0.0325(9) 0.0325(8) 0.0062(7) 0.0022(7) 0.0085(7)
C9 0.0354(9) 0.0292(9) 0.0438(10) -0.0038(7) 0.0068(7) 0.0048(7)
C10 0.0252(8) 0.0305(8) 0.0367(9) 0.0056(6) 0.0068(6) 0.0040(7)
C11 0.0374(10) 0.0391(10) 0.0429(10) 0.0066(8) 0.0107(8) -0.0072(8)
C12 0.0433(10) 0.0395(10) 0.0364(9) -0.0011(8) 0.0021(8) -0.0040(8)

loop_
_atom_type_symbol
_atom_type_description
_atom_type_scat_dispersion_real
_atom_type_scat_dispersion_imag
_atom_type_scat_source
C C 0.0033 0.0016 'International Tables Vol C Tables 4.2.6.8 and 6.1.1.4'
H H 0.0000 0.0000 'International Tables Vol C Tables 4.2.6.8 and 6.1.1.4'
N N 0.0061 0.0033 'International Tables Vol C Tables 4.2.6.8 and 6.1.1.4'
O O 0.0106 0.0060 'International Tables Vol C Tables 4.2.6.8 and 6.1.1.4'
S S 0.1246 0.1234 'International Tables Vol C Tables 4.2.6.8 and 6.1.1.4'

loop_
_geom_angle_atom_site_label_1
_geom_angle_atom_site_label_2
_geom_angle_atom_site_label_3
_geom_angle_site_symmetry_1
_geom_angle_site_symmetry_3
_geom_angle
O3 S1 O2 . . 113.10(10)
O3 S1 O1 . . 111.70(9)
O2 S1 O1 . . 112.51(9)
O3 S1 C1 . . 107.12(9)
O2 S1 C1 . . 106.46(8)
O1 S1 C1 . . 105.34(8)
C12 O4 H4O . . 109.5
C10 N1 C7 . . 109.12(14)
C10 N1 C9 . . 108.91(14)
C7 N1 C9 . . 108.82(15)
C6 N2 C7 . . 109.48(15)
C6 N2 C11 . . 109.18(14)
C7 N2 C11 . . 108.59(15)
C12 N3 C10 . . 108.45(13)
C12 N3 C6 . . 111.23(13)
C10 N3 C6 . . 108.03(12)
C12 N3 C8 . . 113.18(13)
C10 N3 C8 . . 107.70(13)
C6 N3 C8 . . 108.08(13)
C8 N4 C9 . . 109.89(15)
C8 N4 C11 . . 109.40(15)
C9 N4 C11 . . 108.09(15)
C2 C1 C5 . 3_767 121.43(15)
C2 C1 S1 . . 117.71(13)
C5 C1 S1 3_767 . 120.85(12)
C1 C2 C3 . . 119.93(16)
C1 C2 H2 . . 120.0
C3 C2 H2 . . 120.0
C4 C3 C2 . . 120.85(16)
C4 C3 H3 . . 119.6
C2 C3 H3 . . 119.6
C3 C4 C5 . . 120.91(16)
C3 C4 H4 . . 119.5
C5 C4 H4 . . 119.5
C4 C5 C1 . 3_767 123.13(15)
C4 C5 C5 . 3_767 119.21(18)
C1 C5 C5 3_767 3_767 117.66(18)
N2 C6 N3 . . 109.90(13)
N2 C6 H6A . . 109.7
N3 C6 H6A . . 109.7
N2 C6 H6B . . 109.7
N3 C6 H6B . . 109.7
H6A C6 H6B . . 108.2
N2 C7 N1 . . 111.57(14)
N2 C7 H7A . . 109.3
N1 C7 H7A . . 109.3
N2 C7 H7B . . 109.3
N1 C7 H7B . . 109.3
H7A C7 H7B . . 108.0
N4 C8 N3 . . 109.72(13)
N4 C8 H8A . . 109.7
N3 C8 H8A . . 109.7
N4 C8 H8B . . 109.7
N3 C8 H8B . . 109.7
H8A C8 H8B . . 108.2
N4 C9 N1 . . 111.61(14)
N4 C9 H9A . . 109.3
N1 C9 H9A . . 109.3
N4 C9 H9B . . 109.3
N1 C9 H9B . . 109.3
H9A C9 H9B . . 108.0
N1 C10 N3 . . 110.55(13)
N1 C10 H10A . . 109.5
N3 C10 H10A . . 109.5
N1 C10 H10B . . 109.5
N3 C10 H10B . . 109.5
H10A C10 H10B . . 108.1
N4 C11 N2 . . 111.69(14)
N4 C11 H11A . . 109.3
N2 C11 H11A . . 109.3
N4 C11 H11B . . 109.3
N2 C11 H11B . . 109.3
H11A C11 H11B . . 107.9
O4 C12 N3 . . 111.09(16)
O4 C12 H12A . . 109.4
N3 C12 H12A . . 109.4
O4 C12 H12B . . 109.4
N3 C12 H12B . . 109.4
H12A C12 H12B . . 108.0

loop_
_geom_bond_atom_site_label_1
_geom_bond_atom_site_label_2
_geom_bond_site_symmetry_2
_geom_bond_distance
_geom_bond_publ_flag
S1 O3 . 1.4460(15) ?
S1 O2 . 1.4463(14) ?
S1 O1 . 1.4580(14) ?
S1 C1 . 1.7798(16) ?
O4 C12 . 1.369(2) ?
O4 H4O . 0.8400 ?
N1 C10 . 1.436(2) ?
N1 C7 . 1.471(2) ?
N1 C9 . 1.472(2) ?
N2 C6 . 1.437(2) ?
N2 C7 . 1.468(2) ?
N2 C11 . 1.476(2) ?
N3 C12 . 1.508(2) ?
N3 C10 . 1.526(2) ?
N3 C6 . 1.531(2) ?
N3 C8 . 1.532(2) ?
N4 C8 . 1.438(2) ?
N4 C9 . 1.470(2) ?
N4 C11 . 1.472(2) ?
C1 C2 . 1.368(2) ?
C1 C5 3_767 1.430(2) ?
C2 C3 . 1.408(3) ?
C2 H2 . 0.9500 ?
C3 C4 . 1.358(3) ?
C3 H3 . 0.9500 ?
C4 C5 . 1.420(2) ?
C4 H4 . 0.9500 ?
C5 C1 3_767 1.430(2) ?
C5 C5 3_767 1.430(3) ?
C6 H6A . 0.9900 ?
C6 H6B . 0.9900 ?
C7 H7A . 0.9900 ?
C7 H7B . 0.9900 ?
C8 H8A . 0.9900 ?
C8 H8B . 0.9900 ?
C9 H9A . 0.9900 ?
C9 H9B . 0.9900 ?
C10 H10A . 0.9900 ?
C10 H10B . 0.9900 ?
C11 H11A . 0.9900 ?
C11 H11B . 0.9900 ?
C12 H12A . 0.9900 ?
C12 H12B . 0.9900 ?

loop_
_geom_hbond_atom_site_label_D
_geom_hbond_atom_site_label_H
_geom_hbond_atom_site_label_A
_geom_hbond_site_symmetry_A
_geom_hbond_distance_DH
_geom_hbond_distance_HA
_geom_hbond_distance_DA
_geom_hbond_angle_DHA
_geom_hbond_publ_flag
O4 H4O O1 . 0.84 1.79 2.628(2) 176 yes
C6 H6A O3 4_475 0.99 2.47 3.380(2) 153 yes
C9 H9A O2 1_455 0.99 2.44 3.359(2) 155 yes
C10 H10B O1 4_475 0.99 2.50 3.376(2) 148 yes

loop_
_geom_torsion_atom_site_label_1
_geom_torsion_atom_site_label_2
_geom_torsion_atom_site_label_3
_geom_torsion_atom_site_label_4
_geom_torsion_site_symmetry_1
_geom_torsion_site_symmetry_4
_geom_torsion
O3 S1 C1 C2 . . 122.35(15)
O2 S1 C1 C2 . . -116.38(15)
O1 S1 C1 C2 . . 3.30(16)
O3 S1 C1 C5 . 3_767 -58.70(15)
O2 S1 C1 C5 . 3_767 62.57(15)
O1 S1 C1 C5 . 3_767 -177.76(13)
C5 C1 C2 C3 3_767 . 0.0(3)
S1 C1 C2 C3 . . 178.96(14)
C1 C2 C3 C4 . . -0.5(3)
C2 C3 C4 C5 . . 0.5(3)
C3 C4 C5 C1 . 3_767 179.55(17)
C3 C4 C5 C5 . 3_767 -0.1(3)
C7 N2 C6 N3 . . 59.38(17)
C11 N2 C6 N3 . . -59.38(18)
C12 N3 C6 N2 . . -176.54(14)
C10 N3 C6 N2 . . -57.62(17)
C8 N3 C6 N2 . . 58.65(17)
C6 N2 C7 N1 . . -61.13(19)
C11 N2 C7 N1 . . 57.99(19)
C10 N1 C7 N2 . . 60.62(19)
C9 N1 C7 N2 . . -58.10(19)
C9 N4 C8 N3 . . -59.14(18)
C11 N4 C8 N3 . . 59.38(18)
C12 N3 C8 N4 . . 177.87(14)
C10 N3 C8 N4 . . 58.00(17)
C6 N3 C8 N4 . . -58.49(17)
C8 N4 C9 N1 . . 60.47(19)
C11 N4 C9 N1 . . -58.85(19)
C10 N1 C9 N4 . . -60.18(19)
C7 N1 C9 N4 . . 58.67(19)
C7 N1 C10 N3 . . -59.01(17)
C9 N1 C10 N3 . . 59.65(17)
C12 N3 C10 N1 . . 178.39(14)
C6 N3 C10 N1 . . 57.72(17)
C8 N3 C10 N1 . . -58.80(16)
C8 N4 C11 N2 . . -60.71(19)
C9 N4 C11 N2 . . 58.92(19)
C6 N2 C11 N4 . . 60.62(19)
C7 N2 C11 N4 . . -58.69(19)
C10 N3 C12 O4 . . -171.48(14)
C6 N3 C12 O4 . . -52.8(2)
C8 N3 C12 O4 . . 69.09(19)
